data_4028048
loop_
_publ_author_name
'Tao Tao'
'Yu-Xin Peng'
'Wei Huang'
'Xiao-Zeng You'

_publ_section_title
;
 Coplanar Bithiazole-Centered Heterocyclic Aromatic Fluorescent Compounds
 Having Different Donor/Acceptor Terminal Groups
;
_journal_name_full 'Journal of Organic Chemistry'
_journal_page_first 2472
_journal_page_last 2481
_journal_paper_doi 10.1021/jo302706t
_journal_volume 78
_journal_year 2013
_chemical_formula_moiety 'C34 H42 N4 O6 S2'
_chemical_formula_sum 'C34 H42 N4 O6 S2'
_chemical_formula_weight 666.86
_chemical_name_systematic
; 
 ? 
;
_space_group_IT_number 2
_symmetry_cell_setting triclinic
_symmetry_space_group_name_Hall '-P 1'
_symmetry_space_group_name_H-M 'P -1'
_atom_sites_solution_hydrogens geom
_atom_sites_solution_primary direct
_atom_sites_solution_secondary difmap
_audit_creation_method SHELXL-97
_cell_angle_alpha 100.073(5)
_cell_angle_beta 96.591(7)
_cell_angle_gamma 101.281(6)
_cell_formula_units_Z 1
_cell_length_a 5.4606(19)
_cell_length_b 12.111(4)
_cell_length_c 14.081(5)
_cell_measurement_reflns_used 8282
_cell_measurement_temperature 291(2)
_cell_measurement_theta_max 27.4
_cell_measurement_theta_min 2.5
_cell_volume 888.4(5)
_computing_cell_refinement SMART
_computing_data_collection 'SMART (BRUKER 2000)'
_computing_data_reduction 'SAINT (BRUKER 2000)'
_computing_molecular_graphics SHELXTL
_computing_publication_material SHELXTL
_computing_structure_refinement SHELXTL
_computing_structure_solution 'SHELXTL (BRUKER 2000)'
_diffrn_ambient_temperature 291(2)
_diffrn_measured_fraction_theta_full 0.909
_diffrn_measured_fraction_theta_max 0.909
_diffrn_measurement_device_type 'BRUKER Smart Apex CCD area detector'
_diffrn_measurement_method '\f and \w scans'
_diffrn_radiation_monochromator graphite
_diffrn_radiation_source 'fine-focus sealed tube'
_diffrn_radiation_type MoK\a
_diffrn_radiation_wavelength 0.71073
_diffrn_reflns_av_R_equivalents 0.0652
_diffrn_reflns_av_sigmaI/netI 0.1210
_diffrn_reflns_limit_h_max 4
_diffrn_reflns_limit_h_min -6
_diffrn_reflns_limit_k_max 14
_diffrn_reflns_limit_k_min -13
_diffrn_reflns_limit_l_max 16
_diffrn_reflns_limit_l_min -16
_diffrn_reflns_number 4680
_diffrn_reflns_theta_full 25.00
_diffrn_reflns_theta_max 25.00
_diffrn_reflns_theta_min 1.49
_exptl_absorpt_coefficient_mu 0.198
_exptl_absorpt_correction_T_max 0.9805
_exptl_absorpt_correction_T_min 0.9710
_exptl_absorpt_correction_type multi-scan
_exptl_absorpt_process_details 'SADABS, BRUKER(2000)'
_exptl_crystal_colour yellow
_exptl_crystal_density_diffrn 1.246
_exptl_crystal_description needle
_exptl_crystal_F_000 354
_exptl_crystal_size_max 0.15
_exptl_crystal_size_mid 0.13
_exptl_crystal_size_min 0.10
_refine_diff_density_max 0.310
_refine_diff_density_min -0.371
_refine_diff_density_rms 0.082
_refine_ls_extinction_method none
_refine_ls_goodness_of_fit_ref 1.046
_refine_ls_hydrogen_treatment constr
_refine_ls_matrix_type full
_refine_ls_number_parameters 222
_refine_ls_number_reflns 2850
_refine_ls_number_restraints 0
_refine_ls_restrained_S_all 1.046
_refine_ls_R_factor_all 0.1748
_refine_ls_R_factor_gt 0.0908
_refine_ls_shift/su_max 0.000
_refine_ls_shift/su_mean 0.000
_refine_ls_structure_factor_coef Fsqd
_refine_ls_weighting_details 'calc w=1/[\s^2^(Fo^2^)+(0.1444P)^2^] where P=(Fo^2^+2Fc^2^)/3'
_refine_ls_weighting_scheme calc
_refine_ls_wR_factor_gt 0.2409
_refine_ls_wR_factor_ref 0.2773
_reflns_number_gt 1434
_reflns_number_total 2850
_reflns_threshold_expression >2sigma(I)
_cod_data_source_file jo302706t_si_003_6.cif
_cod_data_source_block 2BA2TZ
_cod_database_code 4028048

loop_
_symmetry_equiv_pos_as_xyz
'x, y, z'
'-x, -y, -z'

loop_
_atom_site_label
_atom_site_type_symbol
_atom_site_fract_x
_atom_site_fract_y
_atom_site_fract_z
_atom_site_U_iso_or_equiv
_atom_site_adp_type
_atom_site_occupancy
_atom_site_symmetry_multiplicity
_atom_site_calc_flag
_atom_site_refinement_flags
_atom_site_disorder_assembly
_atom_site_disorder_group
C1 C -0.4196(11) 0.9637(5) 0.0180(4) 0.0424(15) Uani 1 1 d . . .
C2 C -0.2642(11) 0.8085(4) 0.0268(4) 0.0384(15) Uani 1 1 d . . .
C3 C -0.1151(11) 0.8821(5) 0.1077(4) 0.0394(15) Uani 1 1 d . . .
C4 C 0.0792(11) 0.8623(4) 0.1812(4) 0.0408(15) Uani 1 1 d . . .
C5 C 0.2341(11) 0.7876(4) 0.1545(5) 0.0448(16) Uani 1 1 d . . .
H5 H 0.2210 0.7525 0.0893 0.054 Uiso 1 1 calc R . .
C6 C 0.4095(12) 0.7648(5) 0.2248(5) 0.0462(16) Uani 1 1 d . . .
H6 H 0.5078 0.7125 0.2062 0.055 Uiso 1 1 calc R . .
C7 C 0.4385(12) 0.8188(5) 0.3209(5) 0.0456(16) Uani 1 1 d . . .
C8 C 0.2904(13) 0.8967(5) 0.3479(5) 0.0583(19) Uani 1 1 d . . .
H8 H 0.3101 0.9346 0.4126 0.070 Uiso 1 1 calc R . .
C9 C 0.1131(12) 0.9179(5) 0.2784(5) 0.0483(17) Uani 1 1 d . . .
H9 H 0.0152 0.9703 0.2973 0.058 Uiso 1 1 calc R . .
C10 C 0.6267(13) 0.7910(6) 0.3938(5) 0.0525(17) Uani 1 1 d . . .
C11 C -0.2690(11) 0.6843(4) -0.0111(4) 0.0453(16) Uani 1 1 d . . .
H11A H -0.4435 0.6427 -0.0305 0.054 Uiso 1 1 calc R . .
H11B H -0.1949 0.6530 0.0412 0.054 Uiso 1 1 calc R . .
C12 C -0.1271(13) 0.6643(5) -0.0981(5) 0.0574(19) Uani 1 1 d . . .
H12A H -0.1923 0.7007 -0.1486 0.069 Uiso 1 1 calc R . .
H12B H 0.0502 0.7008 -0.0773 0.069 Uiso 1 1 calc R . .
C13 C -0.1494(17) 0.5384(6) -0.1409(6) 0.077(2) Uani 1 1 d . . .
H13A H -0.3259 0.5031 -0.1652 0.093 Uiso 1 1 calc R . .
H13B H -0.0945 0.5011 -0.0893 0.093 Uiso 1 1 calc R . .
C14 C 0.0038(18) 0.5168(7) -0.2235(6) 0.093(3) Uani 1 1 d . . .
H14A H -0.0172 0.5682 -0.2670 0.139 Uiso 1 1 calc R . .
H14B H -0.0541 0.4387 -0.2587 0.139 Uiso 1 1 calc R . .
H14C H 0.1793 0.5297 -0.1968 0.139 Uiso 1 1 calc R . .
C16 C 0.4758(19) 0.7960(8) 0.7016(7) 0.114(3) Uani 1 1 d . . .
H16A H 0.6540 0.8058 0.7002 0.170 Uiso 1 1 calc R . .
H16B H 0.4364 0.7690 0.7594 0.170 Uiso 1 1 calc R . .
H16C H 0.4282 0.8683 0.7019 0.170 Uiso 1 1 calc R . .
C17 C 0.4256(19) 0.6054(8) 0.5899(8) 0.115(4) Uani 1 1 d . . .
H17A H 0.3128 0.5557 0.5351 0.172 Uiso 1 1 calc R . .
H17B H 0.4288 0.5677 0.6445 0.172 Uiso 1 1 calc R . .
H17C H 0.5925 0.6230 0.5733 0.172 Uiso 1 1 calc R . .
N1 N -0.4376(9) 0.8583(4) -0.0237(4) 0.0446(13) Uani 1 1 d . . .
N2 N 0.3376(12) 0.7125(5) 0.6159(5) 0.0693(17) Uani 1 1 d . B .
O1 O 0.7103(10) 0.7024(4) 0.3722(4) 0.0774(16) Uani 1 1 d . . .
O2 O 0.6949(11) 0.8625(5) 0.4764(4) 0.0846(18) Uani 1 1 d . . .
H2 H 0.8122 0.8453 0.5080 0.127 Uiso 1 1 calc R . .
S1 S -0.1917(3) 1.01653(12) 0.11968(12) 0.0474(6) Uani 1 1 d . . .
C15 C 0.1512(18) 0.7395(9) 0.5644(7) 0.088(3) Uani 1 1 d . . .
H15 H 0.0848 0.6939 0.5031 0.106 Uiso 1 1 calc R A 1
O3 O 0.0519(19) 0.8281(9) 0.5947(7) 0.088(4) Uani 0.567(12) 1 d P B 1
O3' O 0.044(3) 0.6493(11) 0.4868(9) 0.089(5) Uani 0.433(12) 1 d P B 2

loop_
_atom_site_aniso_label
_atom_site_aniso_U_11
_atom_site_aniso_U_22
_atom_site_aniso_U_33
_atom_site_aniso_U_23
_atom_site_aniso_U_13
_atom_site_aniso_U_12
C1 0.035(3) 0.051(4) 0.038(4) 0.010(3) 0.003(3) 0.004(3)
C2 0.044(4) 0.029(3) 0.047(4) 0.006(3) 0.010(3) 0.019(3)
C3 0.035(3) 0.042(3) 0.040(4) 0.013(3) 0.002(3) 0.006(3)
C4 0.040(4) 0.036(3) 0.047(4) 0.008(3) 0.010(3) 0.007(3)
C5 0.052(4) 0.038(3) 0.048(4) 0.003(3) 0.014(3) 0.019(3)
C6 0.044(4) 0.053(4) 0.044(4) 0.010(3) 0.008(3) 0.016(3)
C7 0.050(4) 0.039(3) 0.048(4) 0.004(3) 0.001(3) 0.017(3)
C8 0.067(5) 0.054(4) 0.047(4) -0.007(3) -0.004(4) 0.019(4)
C9 0.052(4) 0.046(3) 0.045(4) -0.001(3) 0.001(3) 0.020(3)
C10 0.055(4) 0.058(4) 0.040(4) 0.006(3) -0.001(4) 0.009(4)
C11 0.047(4) 0.024(3) 0.067(4) 0.005(3) 0.003(3) 0.019(3)
C12 0.061(5) 0.054(4) 0.045(4) -0.004(3) -0.007(4) 0.005(4)
C13 0.100(7) 0.058(4) 0.070(6) -0.002(4) 0.027(5) 0.015(4)
C14 0.117(7) 0.067(5) 0.091(7) -0.015(4) 0.038(6) 0.027(5)
C16 0.113(8) 0.134(8) 0.075(7) -0.009(6) -0.020(6) 0.030(7)
C17 0.104(8) 0.092(6) 0.144(10) -0.009(6) 0.021(7) 0.042(6)
N1 0.047(3) 0.037(3) 0.051(3) 0.007(2) 0.003(3) 0.016(2)
N2 0.070(4) 0.081(4) 0.063(4) 0.017(3) 0.014(4) 0.026(4)
O1 0.091(4) 0.061(3) 0.079(4) 0.005(3) -0.016(3) 0.039(3)
O2 0.096(4) 0.100(4) 0.057(4) -0.008(3) -0.016(3) 0.055(3)
S1 0.0551(11) 0.0336(8) 0.0509(11) 0.0038(7) -0.0004(8) 0.0132(7)
C15 0.081(6) 0.109(7) 0.073(6) 0.014(5) -0.006(5) 0.029(6)
O3 0.089(7) 0.099(7) 0.069(7) -0.010(5) -0.026(5) 0.050(6)
O3' 0.093(10) 0.093(10) 0.066(10) 0.002(7) -0.014(8) 0.015(8)

loop_
_atom_type_symbol
_atom_type_description
_atom_type_scat_dispersion_real
_atom_type_scat_dispersion_imag
_atom_type_scat_source
C C 0.0033 0.0016 'International Tables Vol C Tables 4.2.6.8 and 6.1.1.4'
H H 0.0000 0.0000 'International Tables Vol C Tables 4.2.6.8 and 6.1.1.4'
N N 0.0061 0.0033 'International Tables Vol C Tables 4.2.6.8 and 6.1.1.4'
O O 0.0106 0.0060 'International Tables Vol C Tables 4.2.6.8 and 6.1.1.4'
S S 0.1246 0.1234 'International Tables Vol C Tables 4.2.6.8 and 6.1.1.4'

loop_
_geom_angle_atom_site_label_1
_geom_angle_atom_site_label_2
_geom_angle_atom_site_label_3
_geom_angle
_geom_angle_site_symmetry_1
_geom_angle_site_symmetry_3
N1 C1 C1 122.9(7) . 2_475
N1 C1 S1 116.0(4) . .
C1 C1 S1 121.1(6) 2_475 .
C3 C2 N1 114.1(4) . .
C3 C2 C11 128.6(5) . .
N1 C2 C11 117.3(5) . .
C2 C3 C4 130.8(5) . .
C2 C3 S1 109.6(4) . .
C4 C3 S1 119.6(4) . .
C5 C4 C9 118.1(6) . .
C5 C4 C3 120.6(5) . .
C9 C4 C3 121.3(5) . .
C4 C5 C6 120.5(6) . .
C4 C5 H5 119.7 . .
C6 C5 H5 119.7 . .
C7 C6 C5 120.8(5) . .
C7 C6 H6 119.6 . .
C5 C6 H6 119.6 . .
C6 C7 C8 119.2(6) . .
C6 C7 C10 119.0(5) . .
C8 C7 C10 121.8(6) . .
C9 C8 C7 120.1(6) . .
C9 C8 H8 119.9 . .
C7 C8 H8 119.9 . .
C8 C9 C4 121.2(5) . .
C8 C9 H9 119.4 . .
C4 C9 H9 119.4 . .
O1 C10 O2 123.8(6) . .
O1 C10 C7 119.5(6) . .
O2 C10 C7 116.7(5) . .
C2 C11 C12 113.7(5) . .
C2 C11 H11A 108.8 . .
C12 C11 H11A 108.8 . .
C2 C11 H11B 108.8 . .
C12 C11 H11B 108.8 . .
H11A C11 H11B 107.7 . .
C13 C12 C11 113.5(5) . .
C13 C12 H12A 108.9 . .
C11 C12 H12A 108.9 . .
C13 C12 H12B 108.9 . .
C11 C12 H12B 108.9 . .
H12A C12 H12B 107.7 . .
C12 C13 C14 114.2(6) . .
C12 C13 H13A 108.7 . .
C14 C13 H13A 108.7 . .
C12 C13 H13B 108.7 . .
C14 C13 H13B 108.7 . .
H13A C13 H13B 107.6 . .
C13 C14 H14A 109.5 . .
C13 C14 H14B 109.5 . .
H14A C14 H14B 109.5 . .
C13 C14 H14C 109.5 . .
H14A C14 H14C 109.5 . .
H14B C14 H14C 109.5 . .
N2 C16 H16A 109.5 . .
N2 C16 H16B 109.5 . .
H16A C16 H16B 109.5 . .
N2 C16 H16C 109.5 . .
H16A C16 H16C 109.5 . .
H16B C16 H16C 109.5 . .
N2 C17 H17A 109.5 . .
N2 C17 H17B 109.5 . .
H17A C17 H17B 109.5 . .
N2 C17 H17C 109.5 . .
H17A C17 H17C 109.5 . .
H17B C17 H17C 109.5 . .
C1 N1 C2 111.1(5) . .
C15 N2 C16 118.1(7) . .
C15 N2 C17 124.3(8) . .
C16 N2 C17 117.5(7) . .
C10 O2 H2 109.5 . .
C1 S1 C3 89.3(3) . .
N2 C15 O3 123.7(9) . .
N2 C15 O3' 109.1(9) . .
O3 C15 O3' 125.8(10) . .
N2 C15 H15 118.2 . .
O3 C15 H15 118.2 . .
O3' C15 H15 14.8 . .

loop_
_geom_bond_atom_site_label_1
_geom_bond_atom_site_label_2
_geom_bond_distance
_geom_bond_site_symmetry_2
C1 N1 1.287(7) .
C1 C1 1.469(12) 2_475
C1 S1 1.723(6) .
C2 C3 1.380(8) .
C2 N1 1.409(7) .
C2 C11 1.499(6) .
C3 C4 1.480(8) .
C3 S1 1.743(5) .
C4 C5 1.389(7) .
C4 C9 1.391(8) .
C5 C6 1.398(9) .
C5 H5 0.9300 .
C6 C7 1.372(8) .
C6 H6 0.9300 .
C7 C8 1.390(8) .
C7 C10 1.496(9) .
C8 C9 1.389(9) .
C8 H8 0.9300 .
C9 H9 0.9300 .
C10 O1 1.250(7) .
C10 O2 1.289(7) .
C11 C12 1.532(9) .
C11 H11A 0.9700 .
C11 H11B 0.9700 .
C12 C13 1.513(8) .
C12 H12A 0.9700 .
C12 H12B 0.9700 .
C13 C14 1.525(10) .
C13 H13A 0.9700 .
C13 H13B 0.9700 .
C14 H14A 0.9600 .
C14 H14B 0.9600 .
C14 H14C 0.9600 .
C16 N2 1.455(10) .
C16 H16A 0.9600 .
C16 H16B 0.9600 .
C16 H16C 0.9600 .
C17 N2 1.471(9) .
C17 H17A 0.9600 .
C17 H17B 0.9600 .
C17 H17C 0.9600 .
N2 C15 1.309(10) .
O2 H2 0.8200 .
C15 O3 1.322(11) .
C15 O3' 1.384(14) .
C15 H15 0.9300 .

loop_
_geom_torsion_atom_site_label_1
_geom_torsion_atom_site_label_2
_geom_torsion_atom_site_label_3
_geom_torsion_atom_site_label_4
_geom_torsion
_geom_torsion_site_symmetry_1
N1 C2 C3 C4 177.2(6) .
C11 C2 C3 C4 -0.8(11) .
N1 C2 C3 S1 -0.7(6) .
C11 C2 C3 S1 -178.7(5) .
C2 C3 C4 C5 35.0(10) .
S1 C3 C4 C5 -147.3(5) .
C2 C3 C4 C9 -145.3(7) .
S1 C3 C4 C9 32.4(8) .
C9 C4 C5 C6 3.3(9) .
C3 C4 C5 C6 -177.0(6) .
C4 C5 C6 C7 -2.3(10) .
C5 C6 C7 C8 0.1(10) .
C5 C6 C7 C10 179.4(6) .
C6 C7 C8 C9 1.0(10) .
C10 C7 C8 C9 -178.3(6) .
C7 C8 C9 C4 0.1(10) .
C5 C4 C9 C8 -2.2(9) .
C3 C4 C9 C8 178.1(6) .
C6 C7 C10 O1 -16.6(10) .
C8 C7 C10 O1 162.7(7) .
C6 C7 C10 O2 162.8(6) .
C8 C7 C10 O2 -17.9(10) .
C3 C2 C11 C12 -101.2(7) .
N1 C2 C11 C12 80.8(7) .
C2 C11 C12 C13 -175.6(6) .
C11 C12 C13 C14 -176.4(7) .
C1 C1 N1 C2 -179.0(7) 2_475
S1 C1 N1 C2 1.4(7) .
C3 C2 N1 C1 -0.4(7) .
C11 C2 N1 C1 177.9(5) .
N1 C1 S1 C3 -1.5(5) .
C1 C1 S1 C3 178.9(7) 2_475
C2 C3 S1 C1 1.1(4) .
C4 C3 S1 C1 -177.0(5) .
C16 N2 C15 O3 -12.7(14) .
C17 N2 C15 O3 170.6(10) .
C16 N2 C15 O3' -179.8(9) .
C17 N2 C15 O3' 3.5(13) .
